data_4322980
loop_
_publ_author_name
'Andrea V. Firth'
'Douglas W. Stephan'

_publ_section_title
;
 Monocyclopentadienyl-Titanium Aryloxide Sulfide Complexes
;
_journal_name_full 'Inorganic Chemistry'
_journal_page_first 4726
_journal_page_last 4731
_journal_paper_doi 10.1021/ic9800839
_journal_volume 37
_journal_year 1998
_chemical_formula_sum 'C34 H44 Cl2 O2 Ti2'
_chemical_formula_weight 651.43
_space_group_IT_number 14
_symmetry_cell_setting monoclinic
_symmetry_Int_Tables_number 14
_symmetry_space_group_name_Hall '-P 2ybc'
_symmetry_space_group_name_H-M 'P 1 21/c 1'
_audit_creation_date 'Tue Oct 14 17:49:30 1997'
_audit_creation_method 'from TEXRAY.INF file'
_cell_angle_alpha 90
_cell_angle_beta 90.94(2)
_cell_angle_gamma 90
_cell_formula_units_Z 4
_cell_length_a 12.513(3)
_cell_length_b 17.003(2)
_cell_length_c 16.112(3)
_cell_measurement_temperature 296.2
_cell_volume 3427.5(11)
_computing_cell_refinement 'MSC/AFC Diffractometer Control'
_computing_data_collection 'MSC/AFC Diffractometer Control'
_computing_data_reduction teXsan
_computing_publication_material teXsan
_computing_structure_refinement teXsan
_computing_structure_solution SHELXS86
_diffrn_ambient_temperature 296.2
_diffrn_measurement_device AFC5R
_diffrn_measurement_method 'omega/2-theta scans'
_diffrn_orient_matrix_UB_11 0.03130
_diffrn_orient_matrix_UB_12 -0.07254
_diffrn_orient_matrix_UB_13 0.01086
_diffrn_orient_matrix_UB_21 -0.05393
_diffrn_orient_matrix_UB_22 -0.04290
_diffrn_orient_matrix_UB_23 -0.00317
_diffrn_orient_matrix_UB_31 0.00591
_diffrn_orient_matrix_UB_32 -0.00748
_diffrn_orient_matrix_UB_33 -0.08657
_diffrn_radiation_monochromator graphite
_diffrn_radiation_source 'Rigaku rotating anode'
_diffrn_radiation_type MoKalpha
_diffrn_radiation_wavelength 0.7107
_diffrn_reflns_av_R_equivalents 9.91
_diffrn_reflns_limit_h_max 14
_diffrn_reflns_limit_h_min 0
_diffrn_reflns_limit_k_max 20
_diffrn_reflns_limit_k_min 0
_diffrn_reflns_limit_l_max 19
_diffrn_reflns_limit_l_min -19
_diffrn_reflns_number 6578
_diffrn_reflns_theta_max 25.02
_diffrn_standards_decay_% -2.99
_diffrn_standards_interval_count 150
_diffrn_standards_number 3
_exptl_absorpt_coefficient_mu 0.649
_exptl_absorpt_correction_T_max 0.994
_exptl_absorpt_correction_T_min 0.921
_exptl_absorpt_correction_type empirical
_exptl_absorpt_process_details psi-scan
_exptl_crystal_density_diffrn 1.262
_exptl_crystal_density_meas 0.000
_exptl_crystal_F_000 1368.00
_exptl_crystal_size_max 0.010
_exptl_crystal_size_mid 0.021
_exptl_crystal_size_min 0.019
_refine_diff_density_max -0.37
_refine_diff_density_min 0.59
_refine_ls_extinction_coef 0.00000
_refine_ls_extinction_method none
_refine_ls_goodness_of_fit_obs 1.770
_refine_ls_hydrogen_treatment noref
_refine_ls_matrix_type full
_refine_ls_number_parameters 251
_refine_ls_number_reflns 1888
_refine_ls_R_factor_obs 0.0690
_refine_ls_shift/esd_max 0.0010
_refine_ls_structure_factor_coef F
_refine_ls_weighting_scheme sigma
_refine_ls_wR_factor_obs 0.0540
_reflns_number_observed 1888
_reflns_number_total 6578
_reflns_observed_criterion 3.00
_cod_data_source_file ic9800839_7.cif
_cod_data_source_block '[CpTi(OC6H4-iPr2)Cl]2'
_cod_depositor_comments
;
The following automatic conversions were performed:

'_atom_site_thermal_displace_type' tag value 'Uij' was replaced with
'Uani' value 84 times.

Automatic conversion script
Id: cif_fix_values 3008 2015-01-20 13:52:24Z robertas 
;
_cod_original_cell_volume 3427.5(9)
_cod_original_sg_symbol_H-M 'P 21/c '
_cod_original_formula_sum 'C34 H44 O2 Cl2 Ti2'
_cod_database_code 4322980

loop_
_symmetry_equiv_pos_as_xyz
'   +x,   +y,   +z'
'   -x,1/2+y,1/2-z'
'   -x,   -y,   -z'
'   +x,1/2-y,1/2+z'

loop_
_atom_site_aniso_label
_atom_site_aniso_U_11
_atom_site_aniso_U_22
_atom_site_aniso_U_33
_atom_site_aniso_U_12
_atom_site_aniso_U_13
_atom_site_aniso_U_23
Ti(1) 0.032(1) 0.036(2) 0.053(2) 0.004(1) 0.004(1) 0.005(1)
Ti(2) 0.032(1) 0.036(2) 0.047(2) 0.003(1) 0.007(1) 0.003(1)
Cl(1) 0.047(2) 0.067(3) 0.045(2) -0.004(2) 0.006(2) -0.006(2)
Cl(2) 0.044(2) 0.064(3) 0.045(2) 0.005(2) 0.002(2) -0.007(2)
O(1) 0.033(5) 0.050(6) 0.064(6) 0.013(5) -0.002(4) 0.004(5)
O(2) 0.034(5) 0.053(6) 0.049(6) 0.014(5) 0.005(4) -0.005(5)
C(12) 0.056(10) 0.05(1) 0.07(1) 0.014(8) -0.010(8) -0.008(9)
C(13) 0.10(1) 0.13(2) 0.06(1) -0.02(1) 0.021(10) 0.01(1)
C(14) 0.08(1) 0.10(1) 0.07(1) 0.01(1) -0.026(9) -0.01(1)
C(15) 0.06(1) 0.04(1) 0.06(1) -0.001(8) 0.002(9) 0.001(8)
C(16) 0.12(2) 0.11(2) 0.04(1) 0.04(1) -0.01(1) 0.00(1)
C(17) 0.07(1) 0.07(1) 0.10(1) -0.004(10) -0.04(1) -0.01(1)
C(29) 0.06(1) 0.06(1) 0.06(1) 0.019(9) -0.021(9) -0.002(9)
C(30) 0.13(2) 0.13(2) 0.07(1) -0.03(1) -0.02(1) -0.03(1)
C(31) 0.20(2) 0.14(2) 0.10(2) -0.06(2) 0.08(2) -0.05(1)
C(32) 0.09(1) 0.08(1) 0.05(1) 0.04(1) -0.01(1) -0.02(1)
C(33) 0.18(2) 0.26(3) 0.06(1) 0.13(2) -0.01(1) -0.01(2)
C(34) 0.13(2) 0.13(2) 0.18(2) 0.00(2) -0.08(2) -0.06(2)

loop_
_atom_site_label
_atom_site_fract_x
_atom_site_fract_y
_atom_site_fract_z
_atom_site_U_iso_or_equiv
_atom_site_thermal_displace_type
_atom_site_calc_flag
_atom_site_calc_attached_atom
Ti(1) 0.0991(2) 0.2094(1) 0.9627(1) 0.0404 Uani ? ?
Ti(2) 0.3230(2) 0.2582(1) 0.8863(1) 0.0382 Uani ? ?
Cl(1) 0.1622(2) 0.2092(2) 0.8224(2) 0.0529 Uani ? ?
Cl(2) 0.2593(2) 0.2602(2) 1.0263(2) 0.0510 Uani ? ?
O(1) 0.0091(6) 0.2925(5) 0.9632(5) 0.0490 Uani ? ?
O(2) 0.4108(6) 0.1738(5) 0.8869(5) 0.0452 Uani ? ?
C(1) 0.144(1) 0.0834(9) 1.014(1) 0.075(5) Uani ? ?
C(2) 0.085(1) 0.0699(9) 0.9449(10) 0.086(5) Uani ? ?
C(3) -0.016(1) 0.1000(9) 0.9536(10) 0.080(5) Uani ? ?
C(4) -0.020(1) 0.1326(8) 1.0338(9) 0.072(5) Uani ? ?
C(5) 0.080(1) 0.1216(8) 1.0728(9) 0.073(5) Uani ? ?
C(6) -0.0834(10) 0.3332(7) 0.9750(8) 0.044(4) Uani ? ?
C(7) -0.1613(10) 0.3332(8) 0.9111(8) 0.046(4) Uani ? ?
C(8) -0.255(1) 0.3759(8) 0.9248(8) 0.054(4) Uani ? ?
C(9) -0.271(1) 0.4100(8) 1.0001(9) 0.060(4) Uani ? ?
C(10) -0.195(1) 0.4113(8) 1.0620(8) 0.056(4) Uani ? ?
C(11) -0.0996(10) 0.3726(7) 1.0508(8) 0.043(4) Uani ? ?
C(12) -0.140(1) 0.2948(8) 0.8288(9) 0.0589 Uani ? ?
C(13) -0.070(1) 0.349(1) 0.7751(9) 0.0975 Uani ? ?
C(14) -0.239(1) 0.2697(9) 0.7804(9) 0.0847 Uani ? ?
C(15) -0.010(1) 0.3768(8) 1.1151(9) 0.0556 Uani ? ?
C(16) -0.044(1) 0.4037(9) 1.1994(9) 0.0905 Uani ? ?
C(17) 0.079(1) 0.4296(9) 1.0852(10) 0.0804 Uani ? ?
C(18) 0.281(1) 0.3830(9) 0.827(1) 0.081(5) Uani ? ?
C(19) 0.338(1) 0.3975(9) 0.899(1) 0.091(6) Uani ? ?
C(20) 0.439(1) 0.3659(9) 0.8933(10) 0.081(5) Uani ? ?
C(21) 0.445(1) 0.3327(8) 0.8134(9) 0.073(5) Uani ? ?
C(22) 0.347(1) 0.3419(8) 0.7731(9) 0.072(5) Uani ? ?
C(23) 0.5012(9) 0.1328(7) 0.8695(8) 0.040(3) Uani ? ?
C(24) 0.5797(9) 0.1263(7) 0.9319(8) 0.039(4) Uani ? ?
C(25) 0.674(1) 0.0847(8) 0.9156(8) 0.055(4) Uani ? ?
C(26) 0.685(1) 0.0504(8) 0.8398(8) 0.057(4) Uani ? ?
C(27) 0.607(1) 0.0559(8) 0.7784(9) 0.059(4) Uani ? ?
C(28) 0.514(1) 0.0982(8) 0.7923(8) 0.048(4) Uani ? ?
C(29) 0.562(1) 0.1623(9) 1.0178(9) 0.0631 Uani ? ?
C(30) 0.661(1) 0.190(1) 1.0623(10) 0.1082 Uani ? ?
C(31) 0.502(2) 0.106(1) 1.072(1) 0.1463 Uani ? ?
C(32) 0.424(1) 0.0999(10) 0.7287(10) 0.0746 Uani ? ?
C(33) 0.459(2) 0.097(1) 0.640(1) 0.1645 Uani ? ?
C(34) 0.347(2) 0.034(1) 0.746(1) 0.1489 Uani ? ?
H(1) 0.2178 0.0696 1.0218 0.0910 Uani ? ?
H(2) 0.1089 0.0433 0.8972 0.1027 Uani ? ?
H(3) -0.0735 0.0996 0.9133 0.0971 Uani ? ?
H(4) -0.0792 0.1577 1.0583 0.0858 Uani ? ?
H(5) 0.1011 0.1369 1.1281 0.0875 Uani ? ?
H(6) -0.3073 0.3807 0.8814 0.0637 Uani ? ?
H(7) -0.3388 0.4342 1.0084 0.0718 Uani ? ?
H(8) -0.2096 0.4384 1.1116 0.0670 Uani ? ?
H(9) -0.0996 0.2486 0.8401 0.0692 Uani ? ?
H(10) -0.0060 0.3621 0.8050 0.1149 Uani ? ?
H(11) -0.0525 0.3236 0.7250 0.1149 Uani ? ?
H(12) -0.1080 0.3965 0.7628 0.1149 Uani ? ?
H(13) -0.2815 0.3144 0.7690 0.0997 Uani ? ?
H(14) -0.2182 0.2453 0.7306 0.0997 Uani ? ?
H(15) -0.2781 0.2334 0.8132 0.0997 Uani ? ?
H(16) 0.0193 0.3254 1.1220 0.0656 Uani ? ?
H(17) 0.0171 0.4047 1.2369 0.1077 Uani ? ?
H(18) -0.0724 0.4555 1.1962 0.1077 Uani ? ?
H(19) -0.0956 0.3691 1.2211 0.1077 Uani ? ?
H(20) 0.1368 0.4288 1.1253 0.0954 Uani ? ?
H(21) 0.1036 0.4112 1.0340 0.0954 Uani ? ?
H(22) 0.0532 0.4818 1.0801 0.0954 Uani ? ?
H(23) 0.2093 0.3984 0.8166 0.0972 Uani ? ?
H(24) 0.3129 0.4252 0.9462 0.1081 Uani ? ?
H(25) 0.4948 0.3661 0.9354 0.0982 Uani ? ?
H(26) 0.5061 0.3081 0.7915 0.0872 Uani ? ?
H(27) 0.3290 0.3235 0.7189 0.0868 Uani ? ?
H(28) 0.7283 0.0805 0.9568 0.0638 Uani ? ?
H(29) 0.7493 0.0221 0.8298 0.0672 Uani ? ?
H(30) 0.6183 0.0309 0.7270 0.0696 Uani ? ?
H(31) 0.5169 0.2068 1.0089 0.0751 Uani ? ?
H(32) 0.7067 0.1474 1.0711 0.1276 Uani ? ?
H(33) 0.6943 0.2287 1.0283 0.1276 Uani ? ?
H(34) 0.6408 0.2133 1.1130 0.1276 Uani ? ?
H(35) 0.4857 0.1305 1.1229 0.1718 Uani ? ?
H(36) 0.4355 0.0917 1.0443 0.1718 Uani ? ?
H(37) 0.5424 0.0601 1.0811 0.1718 Uani ? ?
H(38) 0.3867 0.1481 0.7354 0.0895 Uani ? ?
H(39) 0.4964 0.0493 0.6302 0.1964 Uani ? ?
H(40) 0.3972 0.0986 0.6039 0.1964 Uani ? ?
H(41) 0.5034 0.1404 0.6283 0.1964 Uani ? ?
H(42) 0.3205 0.0393 0.7997 0.1769 Uani ? ?
H(43) 0.2877 0.0381 0.7065 0.1769 Uani ? ?
H(44) 0.3808 -0.0146 0.7384 0.1769 Uani ? ?

loop_
_atom_type_symbol
_atom_type_oxidation_number
_atom_type_number_in_cell
_atom_type_scat_dispersion_real
_atom_type_scat_dispersion_imag
_atom_type_scat_source
C 0 136 0.003 0.002 'International Tables'
H 0 176 0.000 0.000 'International Tables'
O 0 8 0.011 0.006 'International Tables'
Ti 0 8 0.278 0.446 'International Tables'
Cl 0 8 0.148 0.159 'International Tables'

loop_
_geom_angle_atom_site_label_1
_geom_angle_atom_site_label_2
_geom_angle_atom_site_label_3
_geom_angle
_geom_angle_site_symmetry_1
_geom_angle_site_symmetry_2
_geom_angle_site_symmetry_3
_geom_angle_publ_flag
Cl(1) Ti(1) Cl(2) 96.7(1) ? ? ? yes
Cl(1) Ti(1) O(1) 102.7(3) ? ? ? yes
Cl(1) Ti(1) C(1) 104.2(4) ? ? ? yes
Cl(1) Ti(1) C(2) 84.9(4) ? ? ? yes
Cl(1) Ti(1) C(3) 98.7(4) ? ? ? yes
Cl(1) Ti(1) C(4) 133.8(4) ? ? ? yes
Cl(1) Ti(1) C(5) 138.8(4) ? ? ? yes
Cl(2) Ti(1) O(1) 103.4(3) ? ? ? yes
Cl(2) Ti(1) C(1) 89.1(4) ? ? ? yes
Cl(2) Ti(1) C(2) 118.0(4) ? ? ? yes
Cl(2) Ti(1) C(3) 144.9(4) ? ? ? yes
Cl(2) Ti(1) C(4) 122.4(4) ? ? ? yes
Cl(2) Ti(1) C(5) 90.1(4) ? ? ? yes
O(1) Ti(1) C(1) 148.7(5) ? ? ? yes
O(1) Ti(1) C(2) 136.8(5) ? ? ? yes
O(1) Ti(1) C(3) 103.6(4) ? ? ? yes
O(1) Ti(1) C(4) 91.9(5) ? ? ? yes
O(1) Ti(1) C(5) 115.2(5) ? ? ? yes
C(1) Ti(1) C(2) 32.8(5) ? ? ? yes
C(1) Ti(1) C(3) 56.6(5) ? ? ? yes
C(1) Ti(1) C(4) 57.7(5) ? ? ? yes
C(1) Ti(1) C(5) 35.1(5) ? ? ? yes
C(2) Ti(1) C(3) 33.6(4) ? ? ? yes
C(2) Ti(1) C(4) 56.6(5) ? ? ? yes
C(2) Ti(1) C(5) 56.6(5) ? ? ? yes
C(3) Ti(1) C(4) 35.1(4) ? ? ? yes
C(3) Ti(1) C(5) 58.2(5) ? ? ? yes
C(4) Ti(1) C(5) 35.3(4) ? ? ? yes
Cl(1) Ti(2) Cl(2) 96.8(1) ? ? ? yes
Cl(1) Ti(2) O(2) 103.4(3) ? ? ? yes
Cl(1) Ti(2) C(18) 87.7(4) ? ? ? yes
Cl(1) Ti(2) C(19) 116.4(4) ? ? ? yes
Cl(1) Ti(2) C(20) 144.1(4) ? ? ? yes
Cl(1) Ti(2) C(21) 121.9(4) ? ? ? yes
Cl(1) Ti(2) C(22) 89.8(4) ? ? ? yes
Cl(2) Ti(2) O(2) 102.6(3) ? ? ? yes
Cl(2) Ti(2) C(18) 106.7(4) ? ? ? yes
Cl(2) Ti(2) C(19) 86.1(4) ? ? ? yes
Cl(2) Ti(2) C(20) 99.2(4) ? ? ? yes
Cl(2) Ti(2) C(21) 134.3(4) ? ? ? yes
Cl(2) Ti(2) C(22) 140.6(4) ? ? ? yes
O(2) Ti(2) C(18) 147.2(5) ? ? ? yes
O(2) Ti(2) C(19) 138.0(5) ? ? ? yes
O(2) Ti(2) C(20) 104.2(5) ? ? ? yes
O(2) Ti(2) C(21) 91.9(4) ? ? ? yes
O(2) Ti(2) C(22) 113.6(4) ? ? ? yes
C(18) Ti(2) C(19) 33.4(5) ? ? ? yes
C(18) Ti(2) C(20) 57.0(5) ? ? ? yes
C(18) Ti(2) C(21) 56.9(5) ? ? ? yes
C(18) Ti(2) C(22) 34.6(5) ? ? ? yes
C(19) Ti(2) C(20) 34.0(5) ? ? ? yes
C(19) Ti(2) C(21) 56.6(5) ? ? ? yes
C(19) Ti(2) C(22) 56.7(5) ? ? ? yes
C(20) Ti(2) C(21) 35.2(4) ? ? ? yes
C(20) Ti(2) C(22) 58.1(5) ? ? ? yes
C(21) Ti(2) C(22) 34.5(4) ? ? ? yes
Ti(1) Cl(1) Ti(2) 83.2(1) ? ? ? yes
Ti(1) Cl(2) Ti(2) 83.2(1) ? ? ? yes
Ti(1) O(1) C(6) 158.0(8) ? ? ? yes
Ti(2) O(2) C(23) 155.8(8) ? ? ? yes
Ti(1) C(1) C(2) 75(1) ? ? ? yes
Ti(1) C(1) C(5) 71.4(9) ? ? ? yes
C(2) C(1) C(5) 108(1) ? ? ? yes
Ti(1) C(2) C(1) 72.1(10) ? ? ? yes
Ti(1) C(2) C(3) 71.7(10) ? ? ? yes
C(1) C(2) C(3) 110(1) ? ? ? yes
Ti(1) C(3) C(2) 74.6(10) ? ? ? yes
Ti(1) C(3) C(4) 70.2(9) ? ? ? yes
C(2) C(3) C(4) 106(1) ? ? ? yes
Ti(1) C(4) C(3) 74.7(9) ? ? ? yes
Ti(1) C(4) C(5) 73.6(9) ? ? ? yes
C(3) C(4) C(5) 108(1) ? ? ? yes
Ti(1) C(5) C(1) 73.5(9) ? ? ? yes
Ti(1) C(5) C(4) 71.1(9) ? ? ? yes
C(1) C(5) C(4) 105(1) ? ? ? yes
O(1) C(6) C(7) 118(1) ? ? ? yes
O(1) C(6) C(11) 119(1) ? ? ? yes
C(7) C(6) C(11) 121(1) ? ? ? yes
C(6) C(7) C(8) 117(1) ? ? ? yes
C(6) C(7) C(12) 121(1) ? ? ? yes
C(8) C(7) C(12) 121(1) ? ? ? yes
C(7) C(8) C(9) 119(1) ? ? ? yes
C(8) C(9) C(10) 123(1) ? ? ? yes
C(9) C(10) C(11) 119(1) ? ? ? yes
C(6) C(11) C(10) 118(1) ? ? ? yes
C(6) C(11) C(15) 119(1) ? ? ? yes
C(10) C(11) C(15) 121(1) ? ? ? yes
C(7) C(12) C(13) 109(1) ? ? ? yes
C(7) C(12) C(14) 115(1) ? ? ? yes
C(13) C(12) C(14) 110(1) ? ? ? yes
C(11) C(15) C(16) 114(1) ? ? ? yes
C(11) C(15) C(17) 110(1) ? ? ? yes
C(16) C(15) C(17) 109(1) ? ? ? yes
Ti(2) C(18) C(19) 73(1) ? ? ? yes
Ti(2) C(18) C(22) 71.0(9) ? ? ? yes
C(19) C(18) C(22) 107(1) ? ? ? yes
Ti(2) C(19) C(18) 73(1) ? ? ? yes
Ti(2) C(19) C(20) 71.1(9) ? ? ? yes
C(18) C(19) C(20) 109(1) ? ? ? yes
Ti(2) C(20) C(19) 74.8(10) ? ? ? yes
Ti(2) C(20) C(21) 71.6(9) ? ? ? yes
C(19) C(20) C(21) 106(1) ? ? ? yes
Ti(2) C(21) C(20) 73.2(9) ? ? ? yes
Ti(2) C(21) C(22) 73.6(9) ? ? ? yes
C(20) C(21) C(22) 109(1) ? ? ? yes
Ti(2) C(22) C(18) 74.4(10) ? ? ? yes
Ti(2) C(22) C(21) 71.9(9) ? ? ? yes
C(18) C(22) C(21) 107(1) ? ? ? yes
O(2) C(23) C(24) 117(1) ? ? ? yes
O(2) C(23) C(28) 120(1) ? ? ? yes
C(24) C(23) C(28) 121(1) ? ? ? yes
C(23) C(24) C(25) 119(1) ? ? ? yes
C(23) C(24) C(29) 120(1) ? ? ? yes
C(25) C(24) C(29) 120(1) ? ? ? yes
C(24) C(25) C(26) 118(1) ? ? ? yes
C(25) C(26) C(27) 122(1) ? ? ? yes
C(26) C(27) C(28) 120(1) ? ? ? yes
C(23) C(28) C(27) 117(1) ? ? ? yes
C(23) C(28) C(32) 120(1) ? ? ? yes
C(27) C(28) C(32) 121(1) ? ? ? yes
C(24) C(29) C(30) 115(1) ? ? ? yes
C(24) C(29) C(31) 110(1) ? ? ? yes
C(30) C(29) C(31) 110(1) ? ? ? yes
C(28) C(32) C(33) 114(1) ? ? ? yes
C(28) C(32) C(34) 109(1) ? ? ? yes
C(33) C(32) C(34) 110(1) ? ? ? yes

loop_
_geom_bond_atom_site_label_1
_geom_bond_atom_site_label_2
_geom_bond_distance
_geom_bond_site_symmetry_1
_geom_bond_site_symmetry_2
_geom_bond_publ_flag
Ti(1) Cl(1) 2.406(4) ? ? yes
Ti(1) Cl(2) 2.397(4) ? ? yes
Ti(1) O(1) 1.808(8) ? ? yes
Ti(1) C(1) 2.36(1) ? ? yes
Ti(1) C(2) 2.40(2) ? ? yes
Ti(1) C(3) 2.36(1) ? ? yes
Ti(1) C(4) 2.30(1) ? ? yes
Ti(1) C(5) 2.33(1) ? ? yes
Ti(2) Cl(1) 2.395(4) ? ? yes
Ti(2) Cl(2) 2.405(4) ? ? yes
Ti(2) O(2) 1.808(8) ? ? yes
Ti(2) C(18) 2.38(2) ? ? yes
Ti(2) C(19) 2.38(2) ? ? yes
Ti(2) C(20) 2.34(2) ? ? yes
Ti(2) C(21) 2.32(1) ? ? yes
Ti(2) C(22) 2.34(1) ? ? yes
O(1) C(6) 1.36(1) ? ? yes
O(2) C(23) 1.36(1) ? ? yes
C(1) C(2) 1.35(2) ? ? yes
C(1) C(5) 1.42(2) ? ? yes
C(2) C(3) 1.38(2) ? ? yes
C(3) C(4) 1.41(2) ? ? yes
C(4) C(5) 1.40(2) ? ? yes
C(6) C(7) 1.41(1) ? ? yes
C(6) C(11) 1.41(2) ? ? yes
C(7) C(8) 1.40(2) ? ? yes
C(7) C(12) 1.50(2) ? ? yes
C(8) C(9) 1.36(2) ? ? yes
C(9) C(10) 1.37(2) ? ? yes
C(10) C(11) 1.38(2) ? ? yes
C(11) C(15) 1.52(2) ? ? yes
C(12) C(13) 1.55(2) ? ? yes
C(12) C(14) 1.51(2) ? ? yes
C(15) C(16) 1.50(2) ? ? yes
C(15) C(17) 1.52(2) ? ? yes
C(18) C(19) 1.37(2) ? ? yes
C(18) C(22) 1.40(2) ? ? yes
C(19) C(20) 1.38(2) ? ? yes
C(20) C(21) 1.41(2) ? ? yes
C(21) C(22) 1.38(2) ? ? yes
C(23) C(24) 1.40(1) ? ? yes
C(23) C(28) 1.39(2) ? ? yes
C(24) C(25) 1.40(2) ? ? yes
C(24) C(29) 1.53(2) ? ? yes
C(25) C(26) 1.36(2) ? ? yes
C(26) C(27) 1.38(2) ? ? yes
C(27) C(28) 1.40(2) ? ? yes
C(28) C(32) 1.51(2) ? ? yes
C(29) C(30) 1.50(2) ? ? yes
C(29) C(31) 1.50(2) ? ? yes
C(32) C(33) 1.50(2) ? ? yes
C(32) C(34) 1.51(2) ? ? yes
